data_4332081
loop_
_publ_author_name
'Shen, Li'
'Shi, Mei'
'Li, Fuyou'
'Zhang, Dengqing'
'Li, Xianghong'
'Shi, Enxian'
'Yi, Tao'
'Du, Yukou'
'Huang, Chunhui'

_publ_section_title
;
 Polyaryl Ether Dendrimer with a 4-Phenylacetyl-5-pyrazolone-based
 Terbium(III) Complex as Core:&#x00A0; Synthesis and Photopysical
 Properties
;
_journal_issue 16
_journal_name_full 'Inorganic Chemistry'
_journal_page_first 6188
_journal_page_last 6197
_journal_paper_doi 10.1021/ic052148v
_journal_volume 45
_journal_year 2006
_chemical_formula_sum 'C111 H93 N6 O15 Tb'
_chemical_formula_weight 1909.83
_chemical_name_systematic
; 
 ? 
;
_space_group_IT_number 2
_symmetry_cell_setting triclinic
_symmetry_space_group_name_Hall '-P 1'
_symmetry_space_group_name_H-M 'P -1'
_atom_sites_solution_hydrogens geom
_atom_sites_solution_primary direct
_atom_sites_solution_secondary difmap
_audit_creation_method SHELXL-97
_cell_angle_alpha 92.8360(10)
_cell_angle_beta 105.2690(10)
_cell_angle_gamma 91.1850(10)
_cell_formula_units_Z 2
_cell_length_a 13.3740(12)
_cell_length_b 17.2653(15)
_cell_length_c 21.2036(18)
_cell_measurement_temperature 293(2)
_cell_volume 4714.5(7)
_computing_cell_refinement 'Bruker SMART'
_computing_data_collection 'Bruker SMART'
_computing_data_reduction 'Bruker SAINT'
_computing_molecular_graphics 'Bruker SHELXTL'
_computing_publication_material 'Bruker SHELXTL'
_computing_structure_refinement 'Bruker SHELXTL'
_computing_structure_solution 'Bruker SHELXTL'
_diffrn_ambient_temperature 293(2)
_diffrn_measured_fraction_theta_full 0.997
_diffrn_measured_fraction_theta_max 0.997
_diffrn_measurement_device_type 'CCD area detector'
_diffrn_measurement_method 'phi and omega scans'
_diffrn_radiation_monochromator graphite
_diffrn_radiation_source 'fine-focus sealed tube'
_diffrn_radiation_type MoK\a
_diffrn_radiation_wavelength 0.71073
_diffrn_reflns_av_R_equivalents 0.0411
_diffrn_reflns_av_sigmaI/netI 0.0731
_diffrn_reflns_limit_h_max 15
_diffrn_reflns_limit_h_min -15
_diffrn_reflns_limit_k_max 20
_diffrn_reflns_limit_k_min -20
_diffrn_reflns_limit_l_max 25
_diffrn_reflns_limit_l_min -25
_diffrn_reflns_number 30343
_diffrn_reflns_theta_full 25.01
_diffrn_reflns_theta_max 25.01
_diffrn_reflns_theta_min 1.00
_exptl_absorpt_coefficient_mu 0.820
_exptl_absorpt_correction_T_max 0.9373
_exptl_absorpt_correction_T_min 0.8868
_exptl_absorpt_correction_type none
_exptl_crystal_density_diffrn 1.345
_exptl_crystal_density_method 'not measured'
_exptl_crystal_F_000 1972
_exptl_crystal_size_max 0.15
_exptl_crystal_size_mid 0.10
_exptl_crystal_size_min 0.08
_refine_diff_density_max 0.784
_refine_diff_density_min -0.976
_refine_diff_density_rms 0.124
_refine_ls_extinction_method none
_refine_ls_goodness_of_fit_ref 1.049
_refine_ls_hydrogen_treatment mixed
_refine_ls_matrix_type full
_refine_ls_number_parameters 1160
_refine_ls_number_reflns 16575
_refine_ls_number_restraints 0
_refine_ls_restrained_S_all 1.049
_refine_ls_R_factor_all 0.0681
_refine_ls_R_factor_gt 0.0439
_refine_ls_shift/su_max 0.002
_refine_ls_shift/su_mean 0.000
_refine_ls_structure_factor_coef Fsqd
_refine_ls_weighting_details 'calc w=1/[\s^2^(Fo^2^)+(0.0627P)^2^+0.8731P] where P=(Fo^2^+2Fc^2^)/3'
_refine_ls_weighting_scheme calc
_refine_ls_wR_factor_gt 0.1076
_refine_ls_wR_factor_ref 0.1253
_reflns_number_gt 12542
_reflns_number_total 16575
_reflns_threshold_expression >2sigma(I)
_cod_data_source_file ic052148vsup2.cif
_cod_data_source_block 50921a
_cod_depositor_comments
;
The following automatic conversions were performed:

'_symmetry_cell_setting' value 'Triclinic' changed to 'triclinic'
according to /home/saulius/struct/CIF-dictionaries/cif_core.dic
dictionary named 'cif_core.dic' version 2.4.2 from 2011-04-26.

Automatic conversion script
Id: cif_fix_values 1891 2012-01-12 08:04:46Z andrius 
;
_cod_original_sg_symbol_H-M P-1
_cod_database_code 4332081

loop_
_symmetry_equiv_pos_as_xyz
'x, y, z'
'-x, -y, -z'

loop_
_atom_site_label
_atom_site_type_symbol
_atom_site_fract_x
_atom_site_fract_y
_atom_site_fract_z
_atom_site_U_iso_or_equiv
_atom_site_adp_type
_atom_site_occupancy
_atom_site_symmetry_multiplicity
_atom_site_calc_flag
_atom_site_refinement_flags
Tb1 Tb 0.011238(15) 0.877681(12) 0.184388(9) 0.03649(8) Uani 1 1 d .
N1 N 0.2533(2) 0.9398(2) 0.36685(15) 0.0386(8) Uani 1 1 d .
N2 N 0.2526(3) 0.9199(2) 0.42911(15) 0.0406(8) Uani 1 1 d .
N3 N 0.3288(3) 0.7741(2) 0.20018(17) 0.0450(9) Uani 1 1 d .
N4 N 0.3865(3) 0.7321(2) 0.25067(18) 0.0504(10) Uani 1 1 d .
N5 N 0.1396(3) 0.98301(19) 0.02941(15) 0.0372(8) Uani 1 1 d .
N6 N 0.1451(3) 0.9473(2) -0.03076(15) 0.0411(8) Uani 1 1 d .
O1 O 0.1375(2) 0.94614(17) 0.26356(12) 0.0432(7) Uani 1 1 d .
O1W O 0.8628(6) 0.6592(4) 0.1250(4) 0.186(3) Uiso 1 1 d .
O2 O -0.0589(2) 0.90782(17) 0.27436(13) 0.0428(7) Uani 1 1 d .
O3 O 0.0493(2) 0.77026(17) 0.25039(14) 0.0477(7) Uani 1 1 d .
O4 O 0.1654(2) 0.82619(17) 0.16881(13) 0.0442(7) Uani 1 1 d .
O5 O 0.0627(2) 0.95765(16) 0.11280(12) 0.0393(7) Uani 1 1 d .
O6 O -0.0379(2) 0.80662(17) 0.08194(13) 0.0441(7) Uani 1 1 d .
O7 O -0.1588(2) 0.8081(2) 0.17069(16) 0.0640(9) Uani 1 1 d .
O8 O -0.1154(2) 0.97523(18) 0.15074(14) 0.0531(8) Uani 1 1 d .
O9 O 0.2107(2) 0.91601(17) 0.66008(13) 0.0477(8) Uani 1 1 d .
O10 O -0.0120(3) 0.7126(2) 0.52454(16) 0.0681(10) Uani 1 1 d .
O11 O 0.4232(3) 0.6897(2) 0.52777(15) 0.0645(9) Uani 1 1 d .
O12 O 0.4878(3) 0.4900(2) 0.39288(17) 0.0745(11) Uani 1 1 d .
O13 O -0.0437(2) 0.79649(18) -0.26964(13) 0.0517(8) Uani 1 1 d .
O14 O 0.2285(3) 0.6628(2) -0.14231(16) 0.0627(9) Uani 1 1 d .
C1 C 0.1572(3) 0.9322(2) 0.32411(18) 0.0376(9) Uani 1 1 d .
C2 C 0.3485(3) 0.9675(3) 0.3556(2) 0.0429(10) Uani 1 1 d .
C3 C 0.3614(4) 0.9685(3) 0.2932(2) 0.0607(14) Uani 1 1 d .
H3 H 0.3082 0.9505 0.2573 0.073 Uiso 1 1 calc R
C4 C 0.4536(4) 0.9965(4) 0.2846(3) 0.0725(16) Uani 1 1 d .
H4 H 0.4622 0.9974 0.2426 0.087 Uiso 1 1 calc R
C5 C 0.5328(4) 1.0231(3) 0.3366(3) 0.0679(15) Uani 1 1 d .
H5 H 0.5947 1.0422 0.3303 0.082 Uiso 1 1 calc R
C6 C 0.5191(4) 1.0209(4) 0.3985(3) 0.0800(18) Uani 1 1 d .
H6 H 0.5727 1.0380 0.4345 0.096 Uiso 1 1 calc R
C7 C 0.4268(4) 0.9937(4) 0.4078(2) 0.0701(16) Uani 1 1 d .
H7 H 0.4180 0.9933 0.4498 0.084 Uiso 1 1 calc R
C8 C 0.0892(3) 0.9080(2) 0.36144(18) 0.0350(9) Uani 1 1 d .
C9 C -0.0195(3) 0.9060(2) 0.33538(18) 0.0354(9) Uani 1 1 d .
C10 C -0.0950(3) 0.9068(3) 0.3771(2) 0.0426(10) Uani 1 1 d .
H10A H -0.1229 0.9582 0.3778 0.051 Uiso 1 1 calc R
H10B H -0.0579 0.8968 0.4217 0.051 Uiso 1 1 calc R
C11 C -0.1840(3) 0.8478(3) 0.3538(2) 0.0454(11) Uani 1 1 d .
C12 C -0.1699(4) 0.7746(3) 0.3297(3) 0.0665(15) Uani 1 1 d .
H12 H -0.1045 0.7608 0.3265 0.080 Uiso 1 1 calc R
C13 C -0.2529(5) 0.7210(4) 0.3101(3) 0.0847(19) Uani 1 1 d .
H13 H -0.2424 0.6715 0.2943 0.102 Uiso 1 1 calc R
C14 C -0.3499(5) 0.7406(5) 0.3140(3) 0.088(2) Uani 1 1 d .
H14 H -0.4051 0.7046 0.3010 0.106 Uiso 1 1 calc R
C15 C -0.3649(4) 0.8134(5) 0.3371(3) 0.0843(19) Uani 1 1 d .
H15 H -0.4306 0.8275 0.3394 0.101 Uiso 1 1 calc R
C16 C -0.2827(4) 0.8659(4) 0.3569(2) 0.0630(14) Uani 1 1 d .
H16 H -0.2939 0.9152 0.3729 0.076 Uiso 1 1 calc R
C17 C 0.1557(3) 0.9017(2) 0.42612(18) 0.0356(9) Uani 1 1 d .
C18 C 0.1334(3) 0.8722(2) 0.48525(18) 0.0360(9) Uani 1 1 d .
C19 C 0.0697(3) 0.8075(2) 0.48071(19) 0.0424(10) Uani 1 1 d .
H19 H 0.0400 0.7828 0.4399 0.051 Uiso 1 1 calc R
C20 C 0.0490(3) 0.7783(3) 0.5357(2) 0.0450(11) Uani 1 1 d .
C21 C -0.0460(5) 0.6801(3) 0.5748(3) 0.0740(17) Uani 1 1 d .
H21A H -0.0805 0.7184 0.5959 0.089 Uiso 1 1 calc R
H21B H 0.0122 0.6613 0.6075 0.089 Uiso 1 1 calc R
C22 C -0.1218(4) 0.6128(3) 0.5422(2) 0.086(2) Uani 1 1 d G
C23 C -0.2041(5) 0.6242(3) 0.4928(3) 0.159(4) Uani 1 1 d G
H23 H -0.2157 0.6733 0.4767 0.190 Uiso 1 1 calc R
C24 C -0.2700(4) 0.5653(4) 0.4664(4) 0.186(5) Uani 1 1 d G
H24 H -0.3275 0.5732 0.4319 0.223 Uiso 1 1 calc R
C25 C -0.2535(6) 0.4950(4) 0.4894(4) 0.148(4) Uani 1 1 d G
H25 H -0.2995 0.4539 0.4709 0.177 Uiso 1 1 calc R
C26 C -0.1712(7) 0.4837(3) 0.5388(4) 0.316(13) Uani 1 1 d G
H26 H -0.1596 0.4346 0.5548 0.379 Uiso 1 1 calc R
C27 C -0.1053(6) 0.5426(3) 0.5652(3) 0.283(10) Uani 1 1 d G
H27 H -0.0478 0.5346 0.5997 0.339 Uiso 1 1 calc R
C28 C 0.0932(3) 0.8138(2) 0.5968(2) 0.0418(10) Uani 1 1 d .
H28 H 0.0792 0.7949 0.6340 0.050 Uiso 1 1 calc R
C29 C 0.1591(3) 0.8783(2) 0.60179(18) 0.0353(9) Uani 1 1 d .
C30 C 0.1795(3) 0.9077(2) 0.54672(18) 0.0372(9) Uani 1 1 d .
H30 H 0.2239 0.9509 0.5508 0.045 Uiso 1 1 calc R
C31 C 0.1966(4) 0.8883(3) 0.71900(19) 0.0516(12) Uani 1 1 d .
H31A H 0.2047 0.8326 0.7191 0.062 Uiso 1 1 calc R
H31B H 0.1272 0.8989 0.7223 0.062 Uiso 1 1 calc R
C32 C 0.2750(3) 0.9275(3) 0.77606(19) 0.0447(11) Uani 1 1 d .
C33 C 0.3202(5) 0.8846(4) 0.8280(2) 0.0784(18) Uani 1 1 d .
H33 H 0.3031 0.8320 0.8270 0.094 Uiso 1 1 calc R
C34 C 0.3905(6) 0.9193(5) 0.8814(3) 0.114(3) Uani 1 1 d .
H34 H 0.4199 0.8900 0.9168 0.136 Uiso 1 1 calc R
C35 C 0.4177(6) 0.9947(5) 0.8835(3) 0.106(3) Uani 1 1 d .
H35 H 0.4657 1.0173 0.9201 0.127 Uiso 1 1 calc R
C36 C 0.3748(5) 1.0384(4) 0.8317(3) 0.0753(17) Uani 1 1 d .
H36 H 0.3939 1.0906 0.8327 0.090 Uiso 1 1 calc R
C37 C 0.3029(4) 1.0042(3) 0.7779(2) 0.0529(12) Uani 1 1 d .
H37 H 0.2732 1.0337 0.7427 0.064 Uiso 1 1 calc R
C38 C 0.1308(3) 0.7378(2) 0.27986(19) 0.0389(10) Uani 1 1 d .
C39 C 0.1201(4) 0.6788(3) 0.3285(2) 0.0519(12) Uani 1 1 d .
H39A H 0.1874 0.6576 0.3470 0.062 Uiso 1 1 calc R
H39B H 0.0984 0.7050 0.3640 0.062 Uiso 1 1 calc R
C40 C 0.0445(4) 0.6140(3) 0.2993(3) 0.0762(17) Uani 1 1 d G
C41 C -0.0350(4) 0.5970(3) 0.3264(3) 0.153(4) Uani 1 1 d G
H41 H -0.0435 0.6274 0.3619 0.183 Uiso 1 1 calc R
C42 C -0.1019(5) 0.5353(4) 0.3013(5) 0.291(11) Uani 1 1 d G
H42 H -0.1559 0.5238 0.3197 0.349 Uiso 1 1 calc R
C43 C -0.0893(6) 0.4906(4) 0.2490(4) 0.351(17) Uani 1 1 d G
H43 H -0.1348 0.4487 0.2320 0.422 Uiso 1 1 calc R
C44 C -0.0098(7) 0.5075(4) 0.2219(3) 0.292(12) Uani 1 1 d G
H44 H -0.0013 0.4771 0.1864 0.350 Uiso 1 1 calc R
C45 C 0.0571(6) 0.5692(4) 0.2470(3) 0.174(5) Uani 1 1 d G
H45 H 0.1111 0.5807 0.2286 0.209 Uiso 1 1 calc R
C46 C 0.2262(3) 0.7522(2) 0.2656(2) 0.0404(10) Uani 1 1 d .
C47 C 0.2327(3) 0.7896(2) 0.20801(19) 0.0410(10) Uani 1 1 d .
C48 C 0.3723(3) 0.7902(3) 0.1481(2) 0.0436(10) Uani 1 1 d .
C49 C 0.3322(4) 0.8442(3) 0.1036(2) 0.0587(13) Uani 1 1 d .
H49 H 0.2757 0.8724 0.1080 0.070 Uiso 1 1 calc R
C50 C 0.3752(4) 0.8570(3) 0.0524(2) 0.0654(15) Uani 1 1 d .
H50 H 0.3471 0.8933 0.0222 0.078 Uiso 1 1 calc R
C51 C 0.4594(4) 0.8161(3) 0.0459(2) 0.0678(15) Uani 1 1 d .
H51 H 0.4880 0.8242 0.0111 0.081 Uiso 1 1 calc R
C52 C 0.5005(5) 0.7640(4) 0.0904(3) 0.0767(17) Uani 1 1 d .
H52 H 0.5579 0.7368 0.0862 0.092 Uiso 1 1 calc R
C53 C 0.4579(4) 0.7505(3) 0.1422(3) 0.0639(14) Uani 1 1 d .
H53 H 0.4871 0.7149 0.1727 0.077 Uiso 1 1 calc R
C54 C 0.3265(3) 0.7194(2) 0.2888(2) 0.0420(10) Uani 1 1 d .
C55 C 0.3693(3) 0.6765(3) 0.3487(2) 0.0457(11) Uani 1 1 d .
C56 C 0.4074(4) 0.6034(3) 0.3398(2) 0.0504(11) Uani 1 1 d .
H56 H 0.4041 0.5823 0.2981 0.060 Uiso 1 1 calc R
C57 C 0.4502(4) 0.5632(3) 0.3947(2) 0.0554(12) Uani 1 1 d .
C58 C 0.4548(4) 0.5944(3) 0.4561(2) 0.0553(12) Uani 1 1 d .
H58 H 0.4847 0.5668 0.4926 0.066 Uiso 1 1 calc R
C59 C 0.4156(4) 0.6661(3) 0.4644(2) 0.0507(12) Uani 1 1 d .
C60 C 0.3726(3) 0.7089(3) 0.4101(2) 0.0470(11) Uani 1 1 d .
H60 H 0.3469 0.7578 0.4151 0.056 Uiso 1 1 calc R
C61 C 0.3561(5) 0.7461(3) 0.5428(3) 0.0696(15) Uani 1 1 d .
H61A H 0.2865 0.7377 0.5144 0.084 Uiso 1 1 calc R
H61B H 0.3810 0.7979 0.5376 0.084 Uiso 1 1 calc R
C62 C 0.3571(4) 0.7359(3) 0.6126(3) 0.0625(14) Uani 1 1 d .
C63 C 0.2855(5) 0.6865(4) 0.6275(4) 0.094(2) Uani 1 1 d .
H63 H 0.2321 0.6629 0.5943 0.112 Uiso 1 1 calc R
C64 C 0.2937(8) 0.6723(5) 0.6926(6) 0.125(3) Uani 1 1 d .
H64 H 0.2463 0.6387 0.7033 0.150 Uiso 1 1 calc R
C65 C 0.3716(10) 0.7081(7) 0.7406(5) 0.140(4) Uani 1 1 d .
H65 H 0.3772 0.6984 0.7842 0.168 Uiso 1 1 calc R
C66 C 0.4400(8) 0.7567(6) 0.7260(4) 0.121(3) Uani 1 1 d .
H66 H 0.4926 0.7808 0.7593 0.145 Uiso 1 1 calc R
C67 C 0.4328(5) 0.7713(4) 0.6622(3) 0.0844(18) Uani 1 1 d .
H67 H 0.4802 0.8059 0.6525 0.101 Uiso 1 1 calc R
C68 C 0.4874(5) 0.4527(3) 0.3310(3) 0.0814(18) Uani 1 1 d .
H68A H 0.5342 0.4099 0.3385 0.098 Uiso 1 1 calc R
H68B H 0.5137 0.4893 0.3055 0.098 Uiso 1 1 calc R
C69 C 0.3819(6) 0.4222(3) 0.2920(3) 0.0798(18) Uani 1 1 d .
C70 C 0.3662(7) 0.4068(5) 0.2259(4) 0.119(3) Uani 1 1 d .
H70 H 0.4185 0.4178 0.2059 0.143 Uiso 1 1 calc R
C71 C 0.2695(9) 0.3738(6) 0.1884(4) 0.142(4) Uani 1 1 d .
H71 H 0.2578 0.3626 0.1436 0.170 Uiso 1 1 calc R
C72 C 0.1953(10) 0.3590(6) 0.2186(6) 0.153(4) Uani 1 1 d .
H72 H 0.1322 0.3364 0.1945 0.183 Uiso 1 1 calc R
C73 C 0.2106(9) 0.3763(6) 0.2826(5) 0.162(4) Uani 1 1 d .
H73 H 0.1572 0.3678 0.3023 0.195 Uiso 1 1 calc R
C74 C 0.3044(7) 0.4067(5) 0.3191(4) 0.114(3) Uani 1 1 d .
H74 H 0.3147 0.4167 0.3639 0.137 Uiso 1 1 calc R
C75 C -0.0078(3) 0.8067(2) 0.03075(19) 0.0399(10) Uani 1 1 d .
C76 C -0.0366(4) 0.7347(3) -0.0147(2) 0.0500(11) Uani 1 1 d .
H76A H -0.1056 0.7163 -0.0146 0.060 Uiso 1 1 calc R
H76B H -0.0388 0.7482 -0.0589 0.060 Uiso 1 1 calc R
C77 C 0.0377(4) 0.6701(3) 0.0040(3) 0.0616(13) Uani 1 1 d .
C78 C 0.0318(7) 0.6074(4) -0.0406(4) 0.109(2) Uani 1 1 d .
H78 H -0.0163 0.6066 -0.0813 0.131 Uiso 1 1 calc R
C79 C 0.0963(9) 0.5465(5) -0.0251(5) 0.145(4) Uani 1 1 d .
H79 H 0.0920 0.5051 -0.0556 0.173 Uiso 1 1 calc R
C80 C 0.1674(7) 0.5461(5) 0.0352(6) 0.125(3) Uani 1 1 d .
H80 H 0.2085 0.5034 0.0462 0.150 Uiso 1 1 calc R
C81 C 0.1771(7) 0.6079(5) 0.0782(4) 0.128(3) Uani 1 1 d .
H81 H 0.2279 0.6100 0.1178 0.153 Uiso 1 1 calc R
C82 C 0.1100(6) 0.6681(4) 0.0622(3) 0.101(2) Uani 1 1 d .
H82 H 0.1148 0.7093 0.0929 0.121 Uiso 1 1 calc R
C83 C 0.0514(3) 0.8693(2) 0.01707(18) 0.0360(9) Uani 1 1 d .
C84 C 0.0821(3) 0.9374(2) 0.05894(17) 0.0328(9) Uani 1 1 d .
C85 C 0.0942(3) 0.8812(3) -0.03694(18) 0.0404(10) Uani 1 1 d .
C86 C 0.2013(3) 1.0510(2) 0.0546(2) 0.0402(10) Uani 1 1 d .
C87 C 0.2326(4) 1.0693(3) 0.1209(2) 0.0689(15) Uani 1 1 d .
H87 H 0.2115 1.0377 0.1497 0.083 Uiso 1 1 calc R
C88 C 0.2956(5) 1.1347(4) 0.1449(3) 0.094(2) Uani 1 1 d .
H88 H 0.3171 1.1466 0.1898 0.113 Uiso 1 1 calc R
C89 C 0.3262(5) 1.1814(4) 0.1033(3) 0.0872(19) Uani 1 1 d .
H89 H 0.3682 1.2253 0.1195 0.105 Uiso 1 1 calc R
C90 C 0.2946(4) 1.1635(3) 0.0373(3) 0.0745(16) Uani 1 1 d .
H90 H 0.3151 1.1957 0.0088 0.089 Uiso 1 1 calc R
C91 C 0.2329(4) 1.0983(3) 0.0125(2) 0.0590(13) Uani 1 1 d .
H91 H 0.2126 1.0863 -0.0324 0.071 Uiso 1 1 calc R
C92 C 0.0916(3) 0.8286(3) -0.09513(19) 0.0414(10) Uani 1 1 d .
C93 C 0.1613(3) 0.7703(3) -0.0885(2) 0.0469(11) Uani 1 1 d .
H93 H 0.2084 0.7637 -0.0483 0.056 Uiso 1 1 calc R
C94 C 0.1606(3) 0.7213(3) -0.1426(2) 0.0462(11) Uani 1 1 d .
C95 C 0.0903(3) 0.7316(3) -0.2019(2) 0.0475(11) Uani 1 1 d .
H95 H 0.0898 0.6985 -0.2380 0.057 Uiso 1 1 calc R
C96 C 0.0208(3) 0.7905(3) -0.20827(19) 0.0423(10) Uani 1 1 d .
C97 C 0.0211(3) 0.8405(3) -0.15509(19) 0.0448(11) Uani 1 1 d .
H97 H -0.0246 0.8810 -0.1592 0.054 Uiso 1 1 calc R
C98 C -0.1197(4) 0.8551(3) -0.2779(2) 0.0645(14) Uani 1 1 d .
H98A H -0.0860 0.9062 -0.2690 0.077 Uiso 1 1 calc R
H98B H -0.1624 0.8487 -0.2478 0.077 Uiso 1 1 calc R
C99 C -0.1851(4) 0.8466(3) -0.3469(2) 0.0558(13) Uani 1 1 d .
C100 C -0.1564(4) 0.8825(3) -0.3962(3) 0.0681(15) Uani 1 1 d .
H100 H -0.0961 0.9136 -0.3860 0.082 Uiso 1 1 calc R
C101 C -0.2147(6) 0.8734(4) -0.4603(3) 0.094(2) Uani 1 1 d .
H101 H -0.1943 0.8977 -0.4933 0.113 Uiso 1 1 calc R
C102 C -0.3029(6) 0.8279(5) -0.4741(3) 0.107(3) Uani 1 1 d .
H102 H -0.3434 0.8218 -0.5172 0.128 Uiso 1 1 calc R
C103 C -0.3339(5) 0.7908(5) -0.4264(4) 0.109(3) Uani 1 1 d .
H103 H -0.3937 0.7591 -0.4369 0.130 Uiso 1 1 calc R
C104 C -0.2750(5) 0.8013(4) -0.3627(3) 0.0841(18) Uani 1 1 d .
H104 H -0.2962 0.7775 -0.3298 0.101 Uiso 1 1 calc R
C105 C 0.3067(5) 0.6546(4) -0.0824(3) 0.0773(17) Uani 1 1 d .
H10C H 0.2745 0.6419 -0.0480 0.093 Uiso 1 1 calc R
H10D H 0.3465 0.7030 -0.0691 0.093 Uiso 1 1 calc R
C106 C 0.3776(4) 0.5904(3) -0.0927(2) 0.0803(18) Uani 1 1 d G
C107 C 0.4809(4) 0.6028(3) -0.0674(3) 0.131(3) Uani 1 1 d G
H107 H 0.5068 0.6503 -0.0462 0.157 Uiso 1 1 calc R
C108 C 0.5467(4) 0.5460(4) -0.0730(3) 0.175(5) Uani 1 1 d G
H108 H 0.6178 0.5544 -0.0556 0.209 Uiso 1 1 calc R
C109 C 0.5092(6) 0.4769(4) -0.1039(3) 0.152(4) Uani 1 1 d G
H109 H 0.5544 0.4378 -0.1077 0.183 Uiso 1 1 calc R
C110 C 0.4058(6) 0.4646(3) -0.1292(4) 0.191(6) Uani 1 1 d G
H110 H 0.3800 0.4170 -0.1504 0.229 Uiso 1 1 calc R
C111 C 0.3401(4) 0.5213(3) -0.1236(3) 0.168(5) Uani 1 1 d G
H111 H 0.2690 0.5129 -0.1410 0.202 Uiso 1 1 calc R

loop_
_atom_site_aniso_label
_atom_site_aniso_U_11
_atom_site_aniso_U_22
_atom_site_aniso_U_33
_atom_site_aniso_U_23
_atom_site_aniso_U_13
_atom_site_aniso_U_12
Tb1 0.03562(12) 0.04926(14) 0.02497(11) 0.00554(8) 0.00772(8) 0.00600(9)
N1 0.0340(19) 0.055(2) 0.0281(17) 0.0004(15) 0.0107(15) -0.0065(16)
N2 0.039(2) 0.059(2) 0.0241(17) 0.0039(16) 0.0091(15) -0.0018(17)
N3 0.035(2) 0.059(2) 0.042(2) 0.0155(18) 0.0099(16) 0.0128(17)
N4 0.038(2) 0.066(3) 0.047(2) 0.0213(19) 0.0061(17) 0.0152(18)
N5 0.047(2) 0.041(2) 0.0255(17) 0.0056(15) 0.0121(15) 0.0079(16)
N6 0.049(2) 0.050(2) 0.0256(17) 0.0039(15) 0.0120(15) 0.0090(18)
O1 0.0446(17) 0.0608(19) 0.0249(14) 0.0051(13) 0.0102(12) -0.0050(14)
O2 0.0383(16) 0.0618(19) 0.0308(15) 0.0059(13) 0.0123(12) 0.0060(14)
O3 0.0417(17) 0.0551(19) 0.0486(18) 0.0133(15) 0.0133(14) 0.0104(15)
O4 0.0390(16) 0.0600(19) 0.0340(15) 0.0125(14) 0.0076(13) 0.0168(14)
O5 0.0468(17) 0.0448(17) 0.0290(15) 0.0039(12) 0.0142(13) 0.0075(13)
O6 0.0454(17) 0.0563(19) 0.0307(15) 0.0012(13) 0.0107(13) -0.0006(14)
O7 0.0466(19) 0.088(3) 0.055(2) -0.0036(18) 0.0116(16) -0.0113(18)
O8 0.0540(19) 0.069(2) 0.0457(18) 0.0202(16) 0.0243(15) 0.0226(16)
O9 0.0598(19) 0.0591(19) 0.0220(14) 0.0009(13) 0.0087(13) -0.0149(15)
O10 0.093(3) 0.061(2) 0.053(2) 0.0001(17) 0.0271(19) -0.036(2)
O11 0.068(2) 0.082(2) 0.0375(18) 0.0020(17) 0.0017(16) 0.0275(19)
O12 0.098(3) 0.065(2) 0.054(2) 0.0083(18) 0.005(2) 0.038(2)
O13 0.059(2) 0.062(2) 0.0296(16) -0.0020(14) 0.0042(14) 0.0121(16)
O14 0.066(2) 0.071(2) 0.048(2) -0.0028(17) 0.0089(17) 0.0247(18)
C1 0.039(2) 0.045(2) 0.027(2) 0.0028(18) 0.0075(18) -0.0019(19)
C2 0.037(2) 0.053(3) 0.041(2) 0.003(2) 0.0140(19) -0.005(2)
C3 0.044(3) 0.098(4) 0.041(3) 0.002(3) 0.015(2) -0.011(3)
C4 0.059(3) 0.111(5) 0.059(3) 0.014(3) 0.033(3) -0.004(3)
C5 0.043(3) 0.086(4) 0.081(4) 0.007(3) 0.029(3) -0.010(3)
C6 0.043(3) 0.124(5) 0.070(4) -0.003(3) 0.013(3) -0.029(3)
C7 0.047(3) 0.119(5) 0.042(3) -0.003(3) 0.011(2) -0.023(3)
C8 0.037(2) 0.041(2) 0.029(2) 0.0007(17) 0.0118(17) -0.0010(18)
C9 0.040(2) 0.040(2) 0.027(2) 0.0011(17) 0.0110(17) -0.0002(18)
C10 0.042(2) 0.054(3) 0.035(2) 0.006(2) 0.0150(19) 0.007(2)
C11 0.038(2) 0.068(3) 0.031(2) 0.013(2) 0.0099(19) 0.002(2)
C12 0.050(3) 0.065(4) 0.080(4) 0.002(3) 0.011(3) -0.004(3)
C13 0.067(4) 0.072(4) 0.105(5) 0.006(3) 0.007(4) -0.010(3)
C14 0.050(4) 0.108(6) 0.094(5) 0.026(4) -0.002(3) -0.023(4)
C15 0.038(3) 0.136(6) 0.078(4) 0.017(4) 0.013(3) -0.001(4)
C16 0.043(3) 0.100(4) 0.049(3) 0.010(3) 0.016(2) 0.009(3)
C17 0.038(2) 0.042(2) 0.027(2) -0.0017(17) 0.0090(17) -0.0040(18)
C18 0.037(2) 0.045(2) 0.027(2) 0.0028(17) 0.0079(17) 0.0038(19)
C19 0.048(3) 0.049(3) 0.029(2) -0.0056(19) 0.0084(19) -0.005(2)
C20 0.049(3) 0.047(3) 0.040(2) 0.003(2) 0.016(2) -0.009(2)
C21 0.104(5) 0.065(4) 0.059(3) 0.001(3) 0.035(3) -0.027(3)
C22 0.115(6) 0.074(4) 0.073(4) -0.006(3) 0.037(4) -0.036(4)
C23 0.089(6) 0.110(7) 0.237(12) -0.038(7) -0.017(7) -0.014(5)
C24 0.085(6) 0.142(9) 0.307(16) -0.065(10) 0.028(8) -0.043(6)
C25 0.196(10) 0.093(6) 0.170(9) -0.027(6) 0.090(8) -0.094(7)
C26 0.48(3) 0.139(10) 0.185(12) 0.088(9) -0.162(15) -0.161(13)
C27 0.43(2) 0.097(7) 0.193(11) 0.069(7) -0.140(13) -0.141(11)
C28 0.050(3) 0.046(3) 0.031(2) 0.0067(19) 0.0141(19) -0.003(2)
C29 0.037(2) 0.043(2) 0.025(2) 0.0026(17) 0.0082(17) -0.0002(19)
C30 0.039(2) 0.041(2) 0.032(2) 0.0005(18) 0.0112(18) -0.0047(19)
C31 0.063(3) 0.068(3) 0.024(2) 0.006(2) 0.014(2) -0.013(2)
C32 0.047(3) 0.063(3) 0.027(2) 0.004(2) 0.0152(19) -0.002(2)
C33 0.104(5) 0.083(4) 0.040(3) 0.018(3) 0.003(3) -0.015(4)
C34 0.127(6) 0.133(7) 0.055(4) 0.041(4) -0.025(4) -0.033(5)
C35 0.106(5) 0.151(7) 0.041(3) 0.008(4) -0.013(3) -0.044(5)
C36 0.082(4) 0.082(4) 0.062(4) -0.015(3) 0.025(3) -0.030(3)
C37 0.055(3) 0.066(3) 0.037(3) 0.001(2) 0.012(2) -0.001(3)
C38 0.042(2) 0.042(2) 0.032(2) 0.0024(18) 0.0074(19) 0.003(2)
C39 0.053(3) 0.057(3) 0.047(3) 0.012(2) 0.013(2) -0.003(2)
C40 0.074(4) 0.048(3) 0.094(5) 0.023(3) -0.004(3) 0.000(3)
C41 0.076(5) 0.078(5) 0.311(14) 0.046(7) 0.060(7) -0.015(4)
C42 0.109(8) 0.092(8) 0.62(3) 0.106(14) -0.001(14) -0.040(7)
C43 0.29(2) 0.078(8) 0.48(3) 0.098(12) -0.26(2) -0.075(10)
C44 0.44(3) 0.085(8) 0.221(15) -0.025(8) -0.129(16) -0.037(12)
C45 0.276(14) 0.093(6) 0.122(8) -0.038(6) 0.006(8) -0.022(8)
C46 0.041(2) 0.043(2) 0.036(2) 0.0072(19) 0.0064(19) 0.0049(19)
C47 0.042(2) 0.046(3) 0.032(2) 0.0023(19) 0.0051(19) 0.008(2)
C48 0.037(2) 0.054(3) 0.039(2) 0.007(2) 0.0062(19) 0.003(2)
C49 0.047(3) 0.076(4) 0.056(3) 0.025(3) 0.014(2) 0.014(3)
C50 0.054(3) 0.092(4) 0.051(3) 0.030(3) 0.010(2) 0.010(3)
C51 0.067(4) 0.099(4) 0.044(3) 0.017(3) 0.023(3) 0.012(3)
C52 0.074(4) 0.102(5) 0.069(4) 0.017(3) 0.043(3) 0.032(3)
C53 0.063(3) 0.077(4) 0.058(3) 0.020(3) 0.023(3) 0.028(3)
C54 0.040(2) 0.042(2) 0.041(2) 0.0103(19) 0.004(2) 0.0037(19)
C55 0.042(3) 0.053(3) 0.039(2) 0.014(2) 0.003(2) 0.005(2)
C56 0.057(3) 0.053(3) 0.040(3) 0.008(2) 0.008(2) 0.014(2)
C57 0.057(3) 0.055(3) 0.051(3) 0.012(2) 0.006(2) 0.014(2)
C58 0.064(3) 0.057(3) 0.042(3) 0.012(2) 0.005(2) 0.017(3)
C59 0.049(3) 0.060(3) 0.037(3) 0.005(2) 0.001(2) 0.005(2)
C60 0.047(3) 0.047(3) 0.043(3) 0.006(2) 0.002(2) 0.010(2)
C61 0.083(4) 0.071(4) 0.055(3) 0.010(3) 0.015(3) 0.032(3)
C62 0.068(4) 0.067(3) 0.059(3) 0.010(3) 0.024(3) 0.025(3)
C63 0.081(5) 0.090(5) 0.124(6) 0.016(4) 0.048(4) 0.025(4)
C64 0.141(8) 0.111(7) 0.171(10) 0.057(7) 0.115(8) 0.051(6)
C65 0.191(12) 0.166(11) 0.097(7) 0.052(7) 0.084(8) 0.089(9)
C66 0.140(8) 0.159(8) 0.060(5) 0.000(5) 0.020(5) 0.031(6)
C67 0.103(5) 0.091(5) 0.061(4) 0.001(3) 0.026(4) 0.002(4)
C68 0.103(5) 0.071(4) 0.069(4) 0.004(3) 0.016(4) 0.039(4)
C69 0.114(6) 0.054(3) 0.062(4) 0.001(3) 0.006(4) 0.018(3)
C70 0.127(7) 0.141(7) 0.080(5) -0.011(5) 0.013(5) 0.031(6)
C71 0.166(10) 0.159(9) 0.076(6) -0.029(6) -0.005(6) 0.021(8)
C72 0.172(11) 0.130(8) 0.127(10) 0.008(7) -0.007(8) -0.044(8)
C73 0.186(11) 0.163(9) 0.120(8) 0.013(7) 0.015(8) -0.079(8)
C74 0.138(7) 0.113(6) 0.086(5) 0.010(4) 0.024(5) -0.036(6)
C75 0.043(2) 0.049(3) 0.026(2) 0.0065(18) 0.0040(18) 0.010(2)
C76 0.056(3) 0.053(3) 0.040(3) -0.005(2) 0.013(2) -0.004(2)
C77 0.071(4) 0.053(3) 0.062(3) -0.006(3) 0.022(3) -0.006(3)
C78 0.145(7) 0.077(5) 0.100(6) -0.016(4) 0.025(5) 0.022(5)
C79 0.195(11) 0.090(6) 0.145(9) -0.024(6) 0.043(8) 0.043(7)
C80 0.121(7) 0.077(5) 0.187(10) 0.019(6) 0.053(7) 0.042(5)
C81 0.131(7) 0.090(5) 0.138(7) -0.007(5) -0.009(5) 0.052(5)
C82 0.120(6) 0.074(4) 0.083(5) -0.015(4) -0.016(4) 0.034(4)
C83 0.036(2) 0.046(2) 0.026(2) 0.0026(18) 0.0080(17) 0.0078(19)
C84 0.034(2) 0.042(2) 0.0223(19) 0.0058(17) 0.0059(16) 0.0111(18)
C85 0.045(2) 0.050(3) 0.025(2) 0.0071(18) 0.0067(18) 0.011(2)
C86 0.037(2) 0.043(3) 0.041(2) 0.000(2) 0.0106(19) 0.0058(19)
C87 0.082(4) 0.084(4) 0.044(3) -0.010(3) 0.026(3) -0.024(3)
C88 0.099(5) 0.112(5) 0.072(4) -0.033(4) 0.032(4) -0.046(4)
C89 0.083(4) 0.087(5) 0.091(5) -0.022(4) 0.030(4) -0.032(4)
C90 0.072(4) 0.069(4) 0.083(4) 0.017(3) 0.021(3) -0.017(3)
C91 0.060(3) 0.065(3) 0.050(3) 0.012(2) 0.011(2) -0.006(3)
C92 0.046(3) 0.051(3) 0.030(2) 0.0019(19) 0.0150(19) 0.002(2)
C93 0.051(3) 0.058(3) 0.031(2) -0.001(2) 0.011(2) 0.005(2)
C94 0.048(3) 0.051(3) 0.042(3) 0.003(2) 0.016(2) 0.008(2)
C95 0.054(3) 0.056(3) 0.035(2) -0.004(2) 0.017(2) 0.003(2)
C96 0.048(3) 0.052(3) 0.027(2) -0.0013(19) 0.0114(19) 0.002(2)
C97 0.051(3) 0.052(3) 0.032(2) 0.005(2) 0.011(2) 0.009(2)
C98 0.069(3) 0.080(4) 0.039(3) -0.006(2) 0.005(2) 0.025(3)
C99 0.058(3) 0.067(3) 0.039(3) -0.003(2) 0.007(2) 0.018(3)
C100 0.070(4) 0.073(4) 0.059(3) -0.001(3) 0.013(3) 0.009(3)
C101 0.123(6) 0.114(6) 0.048(4) 0.018(4) 0.024(4) 0.027(5)
C102 0.097(6) 0.158(8) 0.049(4) -0.008(4) -0.009(4) 0.027(5)
C103 0.065(4) 0.148(7) 0.094(6) -0.023(5) -0.006(4) -0.006(4)
C104 0.068(4) 0.123(5) 0.060(4) -0.001(4) 0.015(3) -0.003(4)
C105 0.083(4) 0.083(4) 0.062(4) 0.002(3) 0.011(3) 0.034(3)
C106 0.076(4) 0.089(5) 0.073(4) 0.013(3) 0.010(3) 0.035(4)
C107 0.099(6) 0.136(7) 0.154(8) -0.007(6) 0.027(6) 0.049(5)
C108 0.101(7) 0.208(12) 0.202(12) -0.016(9) 0.017(7) 0.083(8)
C109 0.167(10) 0.135(8) 0.160(10) 0.013(7) 0.047(8) 0.091(8)
C110 0.148(9) 0.115(7) 0.264(14) -0.050(8) -0.021(9) 0.062(7)
C111 0.116(7) 0.111(7) 0.229(11) -0.069(7) -0.028(7) 0.050(6)

loop_
_atom_type_symbol
_atom_type_description
_atom_type_scat_dispersion_real
_atom_type_scat_dispersion_imag
_atom_type_scat_source
C C 0.0033 0.0016 'International Tables Vol C Tables 4.2.6.8 and 6.1.1.4'
H H 0.0000 0.0000 'International Tables Vol C Tables 4.2.6.8 and 6.1.1.4'
N N 0.0061 0.0033 'International Tables Vol C Tables 4.2.6.8 and 6.1.1.4'
O O 0.0106 0.0060 'International Tables Vol C Tables 4.2.6.8 and 6.1.1.4'
Tb Tb -0.1723 4.1537 'International Tables Vol C Tables 4.2.6.8 and 6.1.1.4'

loop_
_geom_angle_atom_site_label_1
_geom_angle_atom_site_label_2
_geom_angle_atom_site_label_3
_geom_angle
O1 Tb1 O5 84.36(9)
O1 Tb1 O4 77.38(10)
O5 Tb1 O4 74.25(10)
O1 Tb1 O3 86.90(10)
O5 Tb1 O3 147.07(10)
O4 Tb1 O3 72.86(10)
O1 Tb1 O6 148.85(10)
O5 Tb1 O6 75.54(9)
O4 Tb1 O6 74.41(10)
O3 Tb1 O6 97.11(10)
O1 Tb1 O2 72.44(9)
O5 Tb1 O2 130.85(10)
O4 Tb1 O2 136.88(9)
O3 Tb1 O2 75.41(10)
O6 Tb1 O2 138.51(10)
O1 Tb1 O8 101.61(11)
O5 Tb1 O8 70.25(10)
O4 Tb1 O8 144.39(10)
O3 Tb1 O8 142.68(10)
O6 Tb1 O8 93.80(10)
O2 Tb1 O8 72.87(10)
O1 Tb1 O7 140.13(10)
O5 Tb1 O7 128.81(11)
O4 Tb1 O7 127.66(11)
O3 Tb1 O7 74.99(11)
O6 Tb1 O7 69.89(10)
O2 Tb1 O7 68.76(10)
O8 Tb1 O7 75.56(12)
C1 N1 N2 112.1(3)
C1 N1 C2 128.8(3)
N2 N1 C2 119.0(3)
C17 N2 N1 105.9(3)
C47 N3 N4 111.9(3)
C47 N3 C48 129.9(3)
N4 N3 C48 118.0(3)
C54 N4 N3 106.0(3)
C84 N5 N6 110.6(3)
C84 N5 C86 129.4(3)
N6 N5 C86 119.3(3)
C85 N6 N5 106.2(3)
C1 O1 Tb1 122.4(2)
C9 O2 Tb1 131.1(3)
C38 O3 Tb1 135.5(3)
C47 O4 Tb1 128.3(3)
C84 O5 Tb1 127.3(2)
C75 O6 Tb1 134.5(3)
C29 O9 C31 118.8(3)
C20 O10 C21 121.3(4)
C59 O11 C61 120.4(4)
C57 O12 C68 119.3(4)
C96 O13 C98 117.5(3)
C94 O14 C105 116.7(4)
O1 C1 N1 124.3(4)
O1 C1 C8 129.8(4)
N1 C1 C8 105.9(3)
C7 C2 C3 119.9(4)
C7 C2 N1 118.8(4)
C3 C2 N1 121.4(4)
C4 C3 C2 119.3(5)
C4 C3 H3 120.3
C2 C3 H3 120.3
C5 C4 C3 121.3(5)
C5 C4 H4 119.3
C3 C4 H4 119.3
C4 C5 C6 118.6(5)
C4 C5 H5 120.7
C6 C5 H5 120.7
C5 C6 C7 120.7(5)
C5 C6 H6 119.7
C7 C6 H6 119.7
C2 C7 C6 120.1(5)
C2 C7 H7 119.9
C6 C7 H7 119.9
C9 C8 C1 121.4(4)
C9 C8 C17 133.5(4)
C1 C8 C17 104.3(3)
O2 C9 C8 120.5(3)
O2 C9 C10 116.0(4)
C8 C9 C10 123.4(3)
C9 C10 C11 113.8(3)
C9 C10 H10A 108.8
C11 C10 H10A 108.8
C9 C10 H10B 108.8
C11 C10 H10B 108.8
H10A C10 H10B 107.7
C12 C11 C16 117.7(5)
C12 C11 C10 121.8(4)
C16 C11 C10 120.5(5)
C11 C12 C13 120.4(5)
C11 C12 H12 119.8
C13 C12 H12 119.8
C14 C13 C12 120.6(6)
C14 C13 H13 119.7
C12 C13 H13 119.7
C15 C14 C13 119.4(6)
C15 C14 H14 120.3
C13 C14 H14 120.3
C14 C15 C16 119.9(6)
C14 C15 H15 120.1
C16 C15 H15 120.1
C15 C16 C11 122.0(6)
C15 C16 H16 119.0
C11 C16 H16 119.0
N2 C17 C8 111.8(3)
N2 C17 C18 117.5(3)
C8 C17 C18 130.5(4)
C19 C18 C30 119.0(4)
C19 C18 C17 120.4(3)
C30 C18 C17 120.5(4)
C18 C19 C20 121.3(4)
C18 C19 H19 119.4
C20 C19 H19 119.4
O10 C20 C28 124.7(4)
O10 C20 C19 115.2(4)
C28 C20 C19 120.1(4)
O10 C21 C22 106.0(4)
O10 C21 H21A 110.5
C22 C21 H21A 110.5
O10 C21 H21B 110.5
C22 C21 H21B 110.5
H21A C21 H21B 108.7
C23 C22 C27 120.0
C23 C22 C21 121.2(5)
C27 C22 C21 118.8(5)
C22 C23 C24 120.0
C22 C23 H23 120.0
C24 C23 H23 120.0
C23 C24 C25 120.0
C23 C24 H24 120.0
C25 C24 H24 120.0
C26 C25 C24 120.0
C26 C25 H25 120.0
C24 C25 H25 120.0
C27 C26 C25 120.0
C27 C26 H26 120.0
C25 C26 H26 120.0
C26 C27 C22 120.0
C26 C27 H27 120.0
C22 C27 H27 120.0
C20 C28 C29 118.9(4)
C20 C28 H28 120.6
C29 C28 H28 120.6
O9 C29 C30 115.1(3)
O9 C29 C28 123.8(3)
C30 C29 C28 121.1(4)
C29 C30 C18 119.7(4)
C29 C30 H30 120.2
C18 C30 H30 120.2
O9 C31 C32 109.4(3)
O9 C31 H31A 109.8
C32 C31 H31A 109.8
O9 C31 H31B 109.8
C32 C31 H31B 109.8
H31A C31 H31B 108.3
C37 C32 C33 119.1(5)
C37 C32 C31 122.3(4)
C33 C32 C31 118.6(5)
C34 C33 C32 119.9(6)
C34 C33 H33 120.1
C32 C33 H33 120.1
C35 C34 C33 121.2(6)
C35 C34 H34 119.4
C33 C34 H34 119.4
C34 C35 C36 119.9(6)
C34 C35 H35 120.1
C36 C35 H35 120.1
C35 C36 C37 119.4(6)
C35 C36 H36 120.3
C37 C36 H36 120.3
C32 C37 C36 120.5(5)
C32 C37 H37 119.7
C36 C37 H37 119.7
O3 C38 C46 121.6(4)
O3 C38 C39 117.0(4)
C46 C38 C39 121.3(4)
C40 C39 C38 113.5(4)
C40 C39 H39A 108.9
C38 C39 H39A 108.9
C40 C39 H39B 108.9
C38 C39 H39B 108.9
H39A C39 H39B 107.7
C45 C40 C41 120.0
C45 C40 C39 120.0(4)
C41 C40 C39 120.0(4)
C42 C41 C40 120.0
C42 C41 H41 120.0
C40 C41 H41 120.0
C41 C42 C43 120.0
C41 C42 H42 120.0
C43 C42 H42 120.0
C42 C43 C44 120.0
C42 C43 H43 120.0
C44 C43 H43 120.0
C43 C44 C45 120.0
C43 C44 H44 120.0
C45 C44 H44 120.0
C40 C45 C44 120.0
C40 C45 H45 120.0
C44 C45 H45 120.0
C38 C46 C47 122.0(4)
C38 C46 C54 132.1(4)
C47 C46 C54 103.9(4)
O4 C47 N3 124.4(4)
O4 C47 C46 129.7(4)
N3 C47 C46 105.8(3)
C49 C48 C53 119.2(4)
C49 C48 N3 122.1(4)
C53 C48 N3 118.7(4)
C48 C49 C50 120.6(5)
C48 C49 H49 119.7
C50 C49 H49 119.7
C51 C50 C49 120.0(5)
C51 C50 H50 120.0
C49 C50 H50 120.0
C52 C51 C50 119.6(5)
C52 C51 H51 120.2
C50 C51 H51 120.2
C51 C52 C53 120.9(5)
C51 C52 H52 119.5
C53 C52 H52 119.5
C48 C53 C52 119.6(5)
C48 C53 H53 120.2
C52 C53 H53 120.2
N4 C54 C46 112.3(4)
N4 C54 C55 118.0(4)
C46 C54 C55 129.7(4)
C60 C55 C56 122.0(4)
C60 C55 C54 121.0(4)
C56 C55 C54 116.9(4)
C57 C56 C55 118.1(4)
C57 C56 H56 120.9
C55 C56 H56 120.9
C58 C57 O12 115.0(4)
C58 C57 C56 120.8(5)
O12 C57 C56 124.2(4)
C57 C58 C59 120.6(4)
C57 C58 H58 119.7
C59 C58 H58 119.7
O11 C59 C58 114.7(4)
O11 C59 C60 125.0(4)
C58 C59 C60 120.2(4)
C55 C60 C59 118.1(4)
C55 C60 H60 121.0
C59 C60 H60 121.0
O11 C61 C62 105.4(4)
O11 C61 H61A 110.7
C62 C61 H61A 110.7
O11 C61 H61B 110.7
C62 C61 H61B 110.7
H61A C61 H61B 108.8
C67 C62 C63 119.2(6)
C67 C62 C61 120.4(6)
C63 C62 C61 120.3(6)
C62 C63 C64 119.3(8)
C62 C63 H63 120.3
C64 C63 H63 120.3
C65 C64 C63 119.6(9)
C65 C64 H64 120.2
C63 C64 H64 120.2
C66 C65 C64 120.9(10)
C66 C65 H65 119.6
C64 C65 H65 119.6
C65 C66 C67 120.2(9)
C65 C66 H66 119.9
C67 C66 H66 119.9
C62 C67 C66 120.8(7)
C62 C67 H67 119.6
C66 C67 H67 119.6
O12 C68 C69 113.6(5)
O12 C68 H68A 108.8
C69 C68 H68A 108.8
O12 C68 H68B 108.8
C69 C68 H68B 108.8
H68A C68 H68B 107.7
C74 C69 C70 118.8(8)
C74 C69 C68 123.1(6)
C70 C69 C68 118.1(7)
C69 C70 C71 119.5(9)
C69 C70 H70 120.3
C71 C70 H70 120.3
C72 C71 C70 118.9(9)
C72 C71 H71 120.6
C70 C71 H71 120.6
C73 C72 C71 121.1(11)
C73 C72 H72 119.4
C71 C72 H72 119.4
C72 C73 C74 120.1(11)
C72 C73 H73 119.9
C74 C73 H73 119.9
C69 C74 C73 121.6(9)
C69 C74 H74 119.2
C73 C74 H74 119.2
O6 C75 C83 122.1(4)
O6 C75 C76 115.8(4)
C83 C75 C76 122.1(4)
C77 C76 C75 113.3(4)
C77 C76 H76A 108.9
C75 C76 H76A 108.9
C77 C76 H76B 108.9
C75 C76 H76B 108.9
H76A C76 H76B 107.7
C82 C77 C78 117.0(6)
C82 C77 C76 124.5(5)
C78 C77 C76 118.6(5)
C79 C78 C77 120.5(8)
C79 C78 H78 119.7
C77 C78 H78 119.7
C78 C79 C80 120.6(8)
C78 C79 H79 119.7
C80 C79 H79 119.7
C81 C80 C79 119.6(8)
C81 C80 H80 120.2
C79 C80 H80 120.2
C80 C81 C82 118.7(8)
C80 C81 H81 120.6
C82 C81 H81 120.6
C77 C82 C81 123.3(6)
C77 C82 H82 118.3
C81 C82 H82 118.3
C75 C83 C84 124.1(4)
C75 C83 C85 131.5(4)
C84 C83 C85 104.4(4)
O5 C84 N5 123.0(3)
O5 C84 C83 130.6(4)
N5 C84 C83 106.4(3)
N6 C85 C83 112.4(4)
N6 C85 C92 118.0(4)
C83 C85 C92 129.6(4)
C87 C86 C91 119.4(4)
C87 C86 N5 120.8(4)
C91 C86 N5 119.8(4)
C86 C87 C88 120.0(5)
C86 C87 H87 120.0
C88 C87 H87 120.0
C89 C88 C87 120.5(6)
C89 C88 H88 119.8
C87 C88 H88 119.8
C88 C89 C90 119.6(6)
C88 C89 H89 120.2
C90 C89 H89 120.2
C89 C90 C91 120.8(5)
C89 C90 H90 119.6
C91 C90 H90 119.6
C86 C91 C90 119.7(5)
C86 C91 H91 120.2
C90 C91 H91 120.2
C93 C92 C97 121.7(4)
C93 C92 C85 118.5(4)
C97 C92 C85 119.8(4)
C92 C93 C94 119.1(4)
C92 C93 H93 120.5
C94 C93 H93 120.5
O14 C94 C95 115.8(4)
O14 C94 C93 124.2(4)
C95 C94 C93 120.0(4)
C96 C95 C94 120.6(4)
C96 C95 H95 119.7
C94 C95 H95 119.7
O13 C96 C95 115.7(4)
O13 C96 C97 124.0(4)
C95 C96 C97 120.3(4)
C96 C97 C92 118.4(4)
C96 C97 H97 120.8
C92 C97 H97 120.8
O13 C98 C99 107.8(4)
O13 C98 H98A 110.2
C99 C98 H98A 110.2
O13 C98 H98B 110.2
C99 C98 H98B 110.2
H98A C98 H98B 108.5
C100 C99 C104 118.5(5)
C100 C99 C98 121.1(5)
C104 C99 C98 120.4(5)
C99 C100 C101 121.6(6)
C99 C100 H100 119.2
C101 C100 H100 119.2
C102 C101 C100 118.2(6)
C102 C101 H101 120.9
C100 C101 H101 120.9
C101 C102 C103 121.9(6)
C101 C102 H102 119.0
C103 C102 H102 119.0
C102 C103 C104 118.7(7)
C102 C103 H103 120.6
C104 C103 H103 120.6
C103 C104 C99 121.0(6)
C103 C104 H104 119.5
C99 C104 H104 119.5
O14 C105 C106 109.0(4)
O14 C105 H10C 109.9
C106 C105 H10C 109.9
O14 C105 H10D 109.9
C106 C105 H10D 109.9
H10C C105 H10D 108.3
C111 C106 C107 120.0
C111 C106 C105 121.9(4)
C107 C106 C105 118.0(4)
C108 C107 C106 120.0
C108 C107 H107 120.0
C106 C107 H107 120.0
C107 C108 C109 120.0
C107 C108 H108 120.0
C109 C108 H108 120.0
C110 C109 C108 120.0
C110 C109 H109 120.0
C108 C109 H109 120.0
C111 C110 C109 120.0
C111 C110 H110 120.0
C109 C110 H110 120.0
C110 C111 C106 120.0
C110 C111 H111 120.0
C106 C111 H111 120.0

loop_
_geom_bond_atom_site_label_1
_geom_bond_atom_site_label_2
_geom_bond_distance
Tb1 O1 2.301(3)
Tb1 O5 2.324(3)
Tb1 O4 2.357(3)
Tb1 O3 2.362(3)
Tb1 O6 2.368(3)
Tb1 O2 2.378(3)
Tb1 O8 2.411(3)
Tb1 O7 2.492(3)
N1 C1 1.364(5)
N1 N2 1.383(4)
N1 C2 1.432(5)
N2 C17 1.312(5)
N3 C47 1.369(5)
N3 N4 1.390(5)
N3 C48 1.413(5)
N4 C54 1.303(5)
N5 C84 1.371(5)
N5 N6 1.410(4)
N5 C86 1.418(5)
N6 C85 1.301(5)
O1 C1 1.277(4)
O2 C9 1.264(4)
O3 C38 1.263(5)
O4 C47 1.258(5)
O5 C84 1.270(4)
O6 C75 1.253(5)
O9 C29 1.371(5)
O9 C31 1.416(5)
O10 C20 1.358(5)
O10 C21 1.400(6)
O11 C59 1.361(5)
O11 C61 1.419(6)
O12 C57 1.373(5)
O12 C68 1.431(6)
O13 C96 1.369(5)
O13 C98 1.434(5)
O14 C94 1.372(5)
O14 C105 1.433(6)
C1 C8 1.422(5)
C2 C7 1.359(6)
C2 C3 1.379(6)
C3 C4 1.375(7)
C3 H3 0.9300
C4 C5 1.364(7)
C4 H4 0.9300
C5 C6 1.374(7)
C5 H5 0.9300
C6 C7 1.377(7)
C6 H6 0.9300
C7 H7 0.9300
C8 C9 1.412(5)
C8 C17 1.435(5)
C9 C10 1.508(5)
C10 C11 1.513(6)
C10 H10A 0.9700
C10 H10B 0.9700
C11 C12 1.376(7)
C11 C16 1.380(6)
C12 C13 1.392(7)
C12 H12 0.9300
C13 C14 1.370(9)
C13 H13 0.9300
C14 C15 1.365(9)
C14 H14 0.9300
C15 C16 1.372(8)
C15 H15 0.9300
C16 H16 0.9300
C17 C18 1.475(5)
C18 C19 1.375(6)
C18 C30 1.391(5)
C19 C20 1.383(6)
C19 H19 0.9300
C20 C28 1.381(6)
C21 C22 1.537(7)
C21 H21A 0.9700
C21 H21B 0.9700
C22 C23 1.330(3)
C22 C27 1.330(3)
C23 C24 1.330(3)
C23 H23 0.9300
C24 C25 1.330(3)
C24 H24 0.9300
C25 C26 1.330(3)
C25 H25 0.9300
C26 C27 1.330(3)
C26 H26 0.9300
C27 H27 0.9300
C28 C29 1.388(6)
C28 H28 0.9300
C29 C30 1.384(5)
C30 H30 0.9300
C31 C32 1.498(6)
C31 H31A 0.9700
C31 H31B 0.9700
C32 C37 1.364(6)
C32 C33 1.370(7)
C33 C34 1.368(8)
C33 H33 0.9300
C34 C35 1.340(9)
C34 H34 0.9300
C35 C36 1.368(9)
C35 H35 0.9300
C36 C37 1.380(7)
C36 H36 0.9300
C37 H37 0.9300
C38 C46 1.406(6)
C38 C39 1.515(6)
C39 C40 1.489(6)
C39 H39A 0.9700
C39 H39B 0.9700
C40 C45 1.368(3)
C40 C41 1.368(3)
C41 C42 1.368(3)
C41 H41 0.9300
C42 C43 1.368(3)
C42 H42 0.9300
C43 C44 1.368(3)
C43 H43 0.9300
C44 C45 1.368(3)
C44 H44 0.9300
C45 H45 0.9300
C46 C47 1.431(6)
C46 C54 1.440(6)
C48 C49 1.375(6)
C48 C53 1.376(6)
C49 C50 1.380(7)
C49 H49 0.9300
C50 C51 1.376(7)
C50 H50 0.9300
C51 C52 1.353(7)
C51 H51 0.9300
C52 C53 1.392(7)
C52 H52 0.9300
C53 H53 0.9300
C54 C55 1.489(6)
C55 C60 1.380(6)
C55 C56 1.393(6)
C56 C57 1.382(6)
C56 H56 0.9300
C57 C58 1.370(6)
C58 C59 1.375(6)
C58 H58 0.9300
C59 C60 1.400(6)
C60 H60 0.9300
C61 C62 1.495(7)
C61 H61A 0.9700
C61 H61B 0.9700
C62 C67 1.362(8)
C62 C63 1.377(8)
C63 C64 1.391(11)
C63 H63 0.9300
C64 C65 1.362(13)
C64 H64 0.9300
C65 C66 1.335(13)
C65 H65 0.9300
C66 C67 1.368(9)
C66 H66 0.9300
C67 H67 0.9300
C68 C69 1.505(9)
C68 H68A 0.9700
C68 H68B 0.9700
C69 C74 1.339(10)
C69 C70 1.373(9)
C70 C71 1.418(12)
C70 H70 0.9300
C71 C72 1.341(13)
C71 H71 0.9300
C72 C73 1.336(13)
C72 H72 0.9300
C73 C74 1.368(11)
C73 H73 0.9300
C74 H74 0.9300
C75 C83 1.412(6)
C75 C76 1.512(6)
C76 C77 1.508(7)
C76 H76A 0.9700
C76 H76B 0.9700
C77 C82 1.355(8)
C77 C78 1.388(8)
C78 C79 1.370(11)
C78 H78 0.9300
C79 C80 1.378(12)
C79 H79 0.9300
C80 C81 1.351(11)
C80 H80 0.9300
C81 C82 1.382(9)
C81 H81 0.9300
C82 H82 0.9300
C83 C84 1.423(5)
C83 C85 1.430(5)
C85 C92 1.488(6)
C86 C87 1.375(6)
C86 C91 1.378(6)
C87 C88 1.386(7)
C87 H87 0.9300
C88 C89 1.358(8)
C88 H88 0.9300
C89 C90 1.369(8)
C89 H89 0.9300
C90 C91 1.379(7)
C90 H90 0.9300
C91 H91 0.9300
C92 C93 1.374(6)
C92 C97 1.397(6)
C93 C94 1.388(6)
C93 H93 0.9300
C94 C95 1.380(6)
C95 C96 1.379(6)
C95 H95 0.9300
C96 C97 1.385(6)
C97 H97 0.9300
C98 C99 1.493(6)
C98 H98A 0.9700
C98 H98B 0.9700
C99 C100 1.374(7)
C99 C104 1.375(7)
C100 C101 1.377(8)
C100 H100 0.9300
C101 C102 1.361(10)
C101 H101 0.9300
C102 C103 1.372(10)
C102 H102 0.9300
C103 C104 1.373(8)
C103 H103 0.9300
C104 H104 0.9300
C105 C106 1.517(7)
C105 H10C 0.9700
C105 H10D 0.9700
C106 C111 1.352(3)
C106 C107 1.352(3)
C107 C108 1.352(3)
C107 H107 0.9300
C108 C109 1.352(3)
C108 H108 0.9300
C109 C110 1.352(3)
C109 H109 0.9300
C110 C111 1.352(3)
C110 H110 0.9300
C111 H111 0.9300
